data_7111585
loop_
_publ_author_name
'Jiao, Rui'
'Shen, Xiaodong'
'Xue, Mingqiang'
'Zhang, Yong'
'Yao, Yingming'
'Shen, Qi'

_publ_section_title
;
 New reaction of \b-diketiminatoeuropium complex: sterically induced
 oxidation--coupling of \b-diketiminato ligands
;
_journal_issue 23
_journal_name_full 'Chemical Communications'
_journal_page_first 4118
_journal_page_last 4120
_journal_paper_doi 10.1039/b927582g
_journal_volume 46
_journal_year 2010
_chemical_formula_moiety 'C42 H50 N4'
_chemical_formula_sum 'C42 H50 N4'
_chemical_formula_weight 610.86
_chemical_name_systematic
;
?
;
_space_group_IT_number 14
_symmetry_cell_setting monoclinic
_symmetry_Int_Tables_number 14
_symmetry_space_group_name_Hall '-P 2yn'
_symmetry_space_group_name_H-M 'P 1 21/n 1'
_atom_sites_solution_hydrogens geom
_atom_sites_solution_primary direct
_atom_sites_solution_secondary difmap
_audit_creation_method SHELXL-97
_cell_angle_alpha 90.00
_cell_angle_beta 106.104(4)
_cell_angle_gamma 90.00
_cell_formula_units_Z 8
_cell_length_a 15.828(2)
_cell_length_b 22.036(3)
_cell_length_c 22.213(3)
_cell_measurement_reflns_used 30995
_cell_measurement_temperature 223(2)
_cell_measurement_theta_max 27.5
_cell_measurement_theta_min 3.0
_cell_volume 7443.6(17)
_computing_cell_refinement CrystalClear
_computing_data_collection CrystalClear
_computing_data_reduction CrystalStructure
_computing_structure_refinement 'SHELXL-97 (Sheldrick, 1997)'
_computing_structure_solution 'SHELXS-97 (Sheldrick, 1990)'
_diffrn_ambient_temperature 223(2)
_diffrn_detector_area_resol_mean 14.63
_diffrn_measured_fraction_theta_full 0.996
_diffrn_measured_fraction_theta_max 0.996
_diffrn_measurement_device_type 'Rigaku Saturn'
_diffrn_measurement_method \w
_diffrn_radiation_monochromator graphite
_diffrn_radiation_source 'fine-focus sealed tube'
_diffrn_radiation_type MoK\a
_diffrn_radiation_wavelength 0.71075
_diffrn_reflns_av_R_equivalents 0.0437
_diffrn_reflns_av_sigmaI/netI 0.0521
_diffrn_reflns_limit_h_max 14
_diffrn_reflns_limit_h_min -19
_diffrn_reflns_limit_k_max 26
_diffrn_reflns_limit_k_min -25
_diffrn_reflns_limit_l_max 26
_diffrn_reflns_limit_l_min -24
_diffrn_reflns_number 36926
_diffrn_reflns_theta_full 25.50
_diffrn_reflns_theta_max 25.50
_diffrn_reflns_theta_min 3.01
_exptl_absorpt_coefficient_mu 0.064
_exptl_absorpt_correction_T_max 0.978
_exptl_absorpt_correction_T_min 0.721
_exptl_absorpt_correction_type multi-scan
_exptl_absorpt_process_details 'Jacobson, R. (1998) Private communication'
_exptl_crystal_colour light-yellow
_exptl_crystal_density_diffrn 1.090
_exptl_crystal_density_method 'not measured'
_exptl_crystal_description prism
_exptl_crystal_F_000 2640
_exptl_crystal_size_max 0.70
_exptl_crystal_size_mid 0.38
_exptl_crystal_size_min 0.35
_refine_diff_density_max 0.236
_refine_diff_density_min -0.212
_refine_diff_density_rms 0.037
_refine_ls_extinction_method none
_refine_ls_goodness_of_fit_ref 1.120
_refine_ls_hydrogen_treatment constr
_refine_ls_matrix_type full
_refine_ls_number_parameters 854
_refine_ls_number_reflns 13785
_refine_ls_number_restraints 0
_refine_ls_restrained_S_all 1.120
_refine_ls_R_factor_all 0.1115
_refine_ls_R_factor_gt 0.0795
_refine_ls_shift/su_max 0.000
_refine_ls_shift/su_mean 0.000
_refine_ls_structure_factor_coef Fsqd
_refine_ls_weighting_details 'calc w=1/[\s^2^(Fo^2^)+(0.0748P)^2^+2.2286P] where P=(Fo^2^+2Fc^2^)/3'
_refine_ls_weighting_scheme calc
_refine_ls_wR_factor_gt 0.1784
_refine_ls_wR_factor_ref 0.1958
_reflns_number_gt 9973
_reflns_number_total 13785
_reflns_threshold_expression >2sigma(I)
_cod_data_source_file b927582gsup1.cif
_cod_data_source_block complex3
_cod_original_cell_volume 7443.6(16)
_cod_original_sg_symbol_H-M 'P 21/n'
_cod_database_code 7111585

loop_
_symmetry_equiv_pos_as_xyz
'x, y, z'
'-x+1/2, y+1/2, -z+1/2'
'-x, -y, -z'
'x-1/2, -y-1/2, z-1/2'

loop_
_atom_site_label
_atom_site_type_symbol
_atom_site_fract_x
_atom_site_fract_y
_atom_site_fract_z
_atom_site_U_iso_or_equiv
_atom_site_adp_type
_atom_site_occupancy
_atom_site_symmetry_multiplicity
_atom_site_calc_flag
_atom_site_refinement_flags
N1 N 0.50181(14) 0.87570(9) 0.94969(10) 0.0471(5) Uani 1 1 d .
H1 H 0.5443 0.8959 0.9411 0.057 Uiso 1 1 calc R
N2 N 0.61830(14) 0.87909(9) 0.88577(10) 0.0449(5) Uani 1 1 d .
N3 N 0.58742(14) 0.61941(9) 0.92590(10) 0.0490(5) Uani 1 1 d .
H3 H 0.5496 0.6073 0.8916 0.059 Uiso 1 1 calc R
N4 N 0.46591(15) 0.64195(9) 0.82384(10) 0.0504(6) Uani 1 1 d .
N5 N 0.91748(14) 0.72212(10) 0.76313(11) 0.0548(6) Uani 1 1 d .
H5 H 0.9524 0.7522 0.7615 0.066 Uiso 1 1 calc R
N6 N 0.96178(13) 0.80791(10) 0.69887(10) 0.0484(5) Uani 1 1 d .
N7 N 0.58466(14) 0.79845(10) 0.58921(10) 0.0489(5) Uani 1 1 d .
H7 H 0.5781 0.7787 0.5543 0.059 Uiso 1 1 calc R
N8 N 0.64031(14) 0.71448(10) 0.52686(10) 0.0484(5) Uani 1 1 d .
C1 C 0.4376(2) 0.77925(12) 0.96662(15) 0.0586(8) Uani 1 1 d .
H1A H 0.4485 0.7893 1.0106 0.088 Uiso 1 1 calc R
H1B H 0.4479 0.7363 0.9624 0.088 Uiso 1 1 calc R
H1C H 0.3772 0.7889 0.9446 0.088 Uiso 1 1 calc R
C2 C 0.49871(16) 0.81534(11) 0.93913(12) 0.0427(6) Uani 1 1 d .
C3 C 0.54973(16) 0.78702(11) 0.90578(11) 0.0420(6) Uani 1 1 d .
C4 C 0.60810(16) 0.82038(11) 0.87825(12) 0.0433(6) Uani 1 1 d .
C5 C 0.6557(2) 0.78506(13) 0.83935(15) 0.0612(8) Uani 1 1 d .
H5A H 0.6141 0.7726 0.8004 0.092 Uiso 1 1 calc R
H5B H 0.6828 0.7494 0.8624 0.092 Uiso 1 1 calc R
H5C H 0.7007 0.8104 0.8303 0.092 Uiso 1 1 calc R
C6 C 0.44152(16) 0.90904(10) 0.97371(12) 0.0409(6) Uani 1 1 d .
C7 C 0.46897(18) 0.93046(11) 1.03534(13) 0.0478(6) Uani 1 1 d .
C8 C 0.4090(2) 0.96412(12) 1.05765(14) 0.0585(8) Uani 1 1 d .
H8 H 0.4264 0.9799 1.0985 0.070 Uiso 1 1 calc R
C9 C 0.3251(2) 0.97440(12) 1.02075(16) 0.0626(8) Uani 1 1 d .
H9 H 0.2853 0.9961 1.0370 0.075 Uiso 1 1 calc R
C10 C 0.2989(2) 0.95319(13) 0.96023(15) 0.0583(7) Uani 1 1 d .
H10 H 0.2413 0.9607 0.9354 0.070 Uiso 1 1 calc R
C11 C 0.35663(18) 0.92084(12) 0.93537(13) 0.0492(6) Uani 1 1 d .
C12 C 0.5600(2) 0.91832(16) 1.07589(15) 0.0699(9) Uani 1 1 d .
H12A H 0.5684 0.8749 1.0823 0.105 Uiso 1 1 calc R
H12B H 0.5682 0.9382 1.1160 0.105 Uiso 1 1 calc R
H12C H 0.6025 0.9339 1.0556 0.105 Uiso 1 1 calc R
C13 C 0.3280(2) 0.90020(18) 0.86782(14) 0.0753(9) Uani 1 1 d .
H13A H 0.3207 0.8565 0.8663 0.113 Uiso 1 1 calc R
H13B H 0.3723 0.9115 0.8473 0.113 Uiso 1 1 calc R
H13C H 0.2726 0.9194 0.8466 0.113 Uiso 1 1 calc R
C14 C 0.66957(18) 0.91317(11) 0.85476(13) 0.0496(7) Uani 1 1 d .
C15 C 0.6261(2) 0.94349(12) 0.79927(14) 0.0563(7) Uani 1 1 d .
C16 C 0.6742(3) 0.98096(14) 0.77074(17) 0.0743(10) Uani 1 1 d .
H16 H 0.6456 1.0016 0.7336 0.089 Uiso 1 1 calc R
C17 C 0.7627(3) 0.98817(17) 0.7960(2) 0.0885(12) Uani 1 1 d .
H17 H 0.7943 1.0138 0.7762 0.106 Uiso 1 1 calc R
C18 C 0.8056(2) 0.95843(17) 0.8499(2) 0.0818(11) Uani 1 1 d .
H18 H 0.8667 0.9633 0.8662 0.098 Uiso 1 1 calc R
C19 C 0.7601(2) 0.92053(13) 0.88156(16) 0.0617(8) Uani 1 1 d .
C20 C 0.5289(2) 0.93434(15) 0.77046(15) 0.0707(9) Uani 1 1 d .
H20A H 0.5173 0.8918 0.7601 0.106 Uiso 1 1 calc R
H20B H 0.5096 0.9586 0.7327 0.106 Uiso 1 1 calc R
H20C H 0.4972 0.9467 0.8001 0.106 Uiso 1 1 calc R
C21 C 0.8062(2) 0.88970(17) 0.94165(19) 0.0837(11) Uani 1 1 d .
H21A H 0.7773 0.8999 0.9735 0.125 Uiso 1 1 calc R
H21B H 0.8670 0.9031 0.9551 0.125 Uiso 1 1 calc R
H21C H 0.8044 0.8461 0.9353 0.125 Uiso 1 1 calc R
C22 C 0.6620(2) 0.70144(13) 0.99267(14) 0.0634(8) Uani 1 1 d .
H22A H 0.6413 0.6958 1.0295 0.095 Uiso 1 1 calc R
H22B H 0.6734 0.7442 0.9879 0.095 Uiso 1 1 calc R
H22C H 0.7157 0.6785 0.9974 0.095 Uiso 1 1 calc R
C23 C 0.59326(17) 0.67960(11) 0.93584(12) 0.0456(6) Uani 1 1 d .
C24 C 0.53944(17) 0.71996(11) 0.89383(12) 0.0429(6) Uani 1 1 d .
C25 C 0.47611(17) 0.70017(11) 0.83713(12) 0.0440(6) Uani 1 1 d .
C26 C 0.4227(2) 0.74691(12) 0.79318(14) 0.0602(8) Uani 1 1 d .
H26A H 0.3920 0.7276 0.7540 0.090 Uiso 1 1 calc R
H26B H 0.4614 0.7782 0.7853 0.090 Uiso 1 1 calc R
H26C H 0.3803 0.7650 0.8120 0.090 Uiso 1 1 calc R
C27 C 0.63666(17) 0.57331(11) 0.96560(12) 0.0469(6) Uani 1 1 d .
C28 C 0.61011(18) 0.55337(12) 1.01684(13) 0.0521(7) Uani 1 1 d .
C29 C 0.6548(2) 0.50440(13) 1.05158(14) 0.0607(8) Uani 1 1 d .
H29 H 0.6377 0.4903 1.0864 0.073 Uiso 1 1 calc R
C30 C 0.7232(2) 0.47671(14) 1.03563(16) 0.0679(9) Uani 1 1 d .
H30 H 0.7525 0.4438 1.0594 0.081 Uiso 1 1 calc R
C31 C 0.7487(2) 0.49687(14) 0.98547(16) 0.0673(9) Uani 1 1 d .
H31 H 0.7953 0.4773 0.9748 0.081 Uiso 1 1 calc R
C32 C 0.70685(19) 0.54612(13) 0.94932(14) 0.0570(7) Uani 1 1 d .
C33 C 0.5348(2) 0.58239(15) 1.03474(16) 0.0678(8) Uani 1 1 d .
H33A H 0.5554 0.6184 1.0596 0.102 Uiso 1 1 calc R
H33B H 0.5108 0.5539 1.0590 0.102 Uiso 1 1 calc R
H33C H 0.4894 0.5936 0.9972 0.102 Uiso 1 1 calc R
C34 C 0.7374(3) 0.56887(18) 0.89481(18) 0.0847(11) Uani 1 1 d .
H34A H 0.6903 0.5645 0.8564 0.127 Uiso 1 1 calc R
H34B H 0.7879 0.5454 0.8918 0.127 Uiso 1 1 calc R
H34C H 0.7537 0.6113 0.9013 0.127 Uiso 1 1 calc R
C35 C 0.40725(18) 0.62038(11) 0.76734(13) 0.0498(7) Uani 1 1 d .
C36 C 0.4422(2) 0.60292(12) 0.71882(14) 0.0574(7) Uani 1 1 d .
C37 C 0.3854(3) 0.57877(14) 0.66441(15) 0.0744(10) Uani 1 1 d .
H37 H 0.4078 0.5671 0.6311 0.089 Uiso 1 1 calc R
C38 C 0.2973(3) 0.57181(16) 0.65876(19) 0.0864(12) Uani 1 1 d .
H38 H 0.2598 0.5557 0.6218 0.104 Uiso 1 1 calc R
C39 C 0.2643(2) 0.58840(16) 0.70704(19) 0.0799(10) Uani 1 1 d .
H39 H 0.2039 0.5835 0.7027 0.096 Uiso 1 1 calc R
C40 C 0.3179(2) 0.61244(13) 0.76254(15) 0.0613(8) Uani 1 1 d .
C41 C 0.5390(2) 0.60993(16) 0.72561(16) 0.0731(9) Uani 1 1 d .
H41A H 0.5547 0.6526 0.7301 0.110 Uiso 1 1 calc R
H41B H 0.5524 0.5938 0.6887 0.110 Uiso 1 1 calc R
H41C H 0.5723 0.5879 0.7624 0.110 Uiso 1 1 calc R
C42 C 0.2811(2) 0.62945(18) 0.81563(18) 0.0811(10) Uani 1 1 d .
H42A H 0.2745 0.6732 0.8166 0.122 Uiso 1 1 calc R
H42B H 0.3208 0.6159 0.8549 0.122 Uiso 1 1 calc R
H42C H 0.2242 0.6103 0.8097 0.122 Uiso 1 1 calc R
C43 C 0.77253(19) 0.67589(13) 0.72884(14) 0.0574(7) Uani 1 1 d .
H43A H 0.7791 0.6703 0.7732 0.086 Uiso 1 1 calc R
H43B H 0.7812 0.6374 0.7102 0.086 Uiso 1 1 calc R
H43C H 0.7140 0.6910 0.7086 0.086 Uiso 1 1 calc R
C44 C 0.83968(17) 0.72085(11) 0.72018(12) 0.0441(6) Uani 1 1 d .
C45 C 0.82038(16) 0.76050(11) 0.66819(11) 0.0399(6) Uani 1 1 d .
C46 C 0.88349(16) 0.80222(11) 0.65753(11) 0.0410(6) Uani 1 1 d .
C47 C 0.86196(19) 0.83733(14) 0.59702(13) 0.0560(7) Uani 1 1 d .
H47A H 0.9121 0.8620 0.5955 0.084 Uiso 1 1 calc R
H47B H 0.8117 0.8633 0.5945 0.084 Uiso 1 1 calc R
H47C H 0.8482 0.8093 0.5620 0.084 Uiso 1 1 calc R
C48 C 0.94818(17) 0.67844(12) 0.81130(12) 0.0474(6) Uani 1 1 d .
C49 C 0.9888(2) 0.62575(13) 0.79744(13) 0.0557(7) Uani 1 1 d .
C50 C 1.0244(2) 0.58575(14) 0.84545(15) 0.0711(9) Uani 1 1 d .
H50 H 1.0522 0.5504 0.8368 0.085 Uiso 1 1 calc R
C51 C 1.0204(3) 0.59617(15) 0.90529(16) 0.0775(10) Uani 1 1 d .
H51 H 1.0451 0.5681 0.9372 0.093 Uiso 1 1 calc R
C52 C 0.9802(2) 0.64779(15) 0.91865(14) 0.0684(9) Uani 1 1 d .
H52 H 0.9767 0.6544 0.9597 0.082 Uiso 1 1 calc R
C53 C 0.94442(18) 0.69068(13) 0.87200(13) 0.0552(7) Uani 1 1 d .
C54 C 0.9933(3) 0.61284(15) 0.73241(15) 0.0752(9) Uani 1 1 d .
H54A H 1.0316 0.5784 0.7330 0.113 Uiso 1 1 calc R
H54B H 1.0163 0.6481 0.7161 0.113 Uiso 1 1 calc R
H54C H 0.9349 0.6037 0.7059 0.113 Uiso 1 1 calc R
C55 C 0.9036(2) 0.74847(16) 0.88711(17) 0.0774(10) Uani 1 1 d .
H55A H 0.9395 0.7828 0.8822 0.116 Uiso 1 1 calc R
H55B H 0.9001 0.7469 0.9300 0.116 Uiso 1 1 calc R
H55C H 0.8450 0.7529 0.8589 0.116 Uiso 1 1 calc R
C56 C 1.02901(17) 0.84912(11) 0.69550(12) 0.0439(6) Uani 1 1 d .
C57 C 1.02089(19) 0.91121(13) 0.70431(13) 0.0535(7) Uani 1 1 d .
C58 C 1.0938(2) 0.94835(14) 0.70824(14) 0.0671(9) Uani 1 1 d .
H58 H 1.0890 0.9904 0.7135 0.081 Uiso 1 1 calc R
C59 C 1.1721(2) 0.92474(17) 0.70452(15) 0.0736(10) Uani 1 1 d .
H59 H 1.2205 0.9504 0.7077 0.088 Uiso 1 1 calc R
C60 C 1.1798(2) 0.86367(17) 0.69620(15) 0.0679(9) Uani 1 1 d .
H60 H 1.2338 0.8478 0.6935 0.081 Uiso 1 1 calc R
C61 C 1.10939(19) 0.82457(13) 0.69163(13) 0.0551(7) Uani 1 1 d .
C62 C 0.9374(2) 0.93869(15) 0.71129(17) 0.0749(9) Uani 1 1 d .
H62A H 0.8977 0.9465 0.6702 0.112 Uiso 1 1 calc R
H62B H 0.9506 0.9765 0.7344 0.112 Uiso 1 1 calc R
H62C H 0.9098 0.9108 0.7339 0.112 Uiso 1 1 calc R
C63 C 1.1190(2) 0.75727(16) 0.6838(2) 0.0873(11) Uani 1 1 d .
H63A H 1.1102 0.7362 0.7199 0.131 Uiso 1 1 calc R
H63B H 1.1774 0.7486 0.6801 0.131 Uiso 1 1 calc R
H63C H 1.0755 0.7437 0.6463 0.131 Uiso 1 1 calc R
C64 C 0.68258(19) 0.83582(14) 0.68762(13) 0.0604(8) Uani 1 1 d .
H64A H 0.7150 0.8716 0.6816 0.091 Uiso 1 1 calc R
H64B H 0.7170 0.8132 0.7236 0.091 Uiso 1 1 calc R
H64C H 0.6273 0.8480 0.6948 0.091 Uiso 1 1 calc R
C65 C 0.66478(16) 0.79661(11) 0.63028(11) 0.0425(6) Uani 1 1 d .
C66 C 0.73095(16) 0.75812(11) 0.62142(11) 0.0404(6) Uani 1 1 d .
C67 C 0.71704(16) 0.71650(11) 0.57037(11) 0.0414(6) Uani 1 1 d .
C68 C 0.78930(17) 0.67378(13) 0.56718(13) 0.0529(7) Uani 1 1 d .
H68A H 0.7918 0.6406 0.5963 0.079 Uiso 1 1 calc R
H68B H 0.8450 0.6953 0.5782 0.079 Uiso 1 1 calc R
H68C H 0.7779 0.6578 0.5250 0.079 Uiso 1 1 calc R
C69 C 0.50956(16) 0.82930(12) 0.59671(11) 0.0434(6) Uani 1 1 d .
C70 C 0.50153(17) 0.89212(12) 0.59052(12) 0.0479(6) Uani 1 1 d .
C71 C 0.42312(19) 0.91886(13) 0.59445(13) 0.0552(7) Uani 1 1 d .
H71 H 0.4164 0.9611 0.5899 0.066 Uiso 1 1 calc R
C72 C 0.35623(19) 0.88542(14) 0.60470(15) 0.0613(8) Uani 1 1 d .
H72 H 0.3046 0.9046 0.6079 0.074 Uiso 1 1 calc R
C73 C 0.36452(18) 0.82321(14) 0.61033(14) 0.0596(8) Uani 1 1 d .
H73 H 0.3183 0.8001 0.6175 0.072 Uiso 1 1 calc R
C74 C 0.44030(18) 0.79435(13) 0.60557(13) 0.0528(7) Uani 1 1 d .
C75 C 0.5732(2) 0.93088(14) 0.57840(15) 0.0661(8) Uani 1 1 d .
H75A H 0.6108 0.9456 0.6179 0.099 Uiso 1 1 calc R
H75B H 0.5472 0.9651 0.5523 0.099 Uiso 1 1 calc R
H75C H 0.6077 0.9070 0.5572 0.099 Uiso 1 1 calc R
C76 C 0.4463(2) 0.72599(14) 0.6079(2) 0.0856(11) Uani 1 1 d .
H76A H 0.4400 0.7103 0.5661 0.128 Uiso 1 1 calc R
H76B H 0.3998 0.7098 0.6239 0.128 Uiso 1 1 calc R
H76C H 0.5029 0.7139 0.6353 0.128 Uiso 1 1 calc R
C77 C 0.62126(16) 0.67201(13) 0.47648(12) 0.0484(6) Uani 1 1 d .
C78 C 0.58746(19) 0.61479(14) 0.48483(14) 0.0579(7) Uani 1 1 d .
C79 C 0.5624(2) 0.57610(16) 0.43364(18) 0.0757(10) Uani 1 1 d .
H79 H 0.5396 0.5377 0.4387 0.091 Uiso 1 1 calc R
C80 C 0.5700(2) 0.5922(2) 0.37679(19) 0.0889(12) Uani 1 1 d .
H80 H 0.5523 0.5652 0.3429 0.107 Uiso 1 1 calc R
C81 C 0.6038(2) 0.6484(2) 0.36825(15) 0.0799(11) Uani 1 1 d .
H81 H 0.6090 0.6592 0.3285 0.096 Uiso 1 1 calc R
C82 C 0.63039(18) 0.68936(15) 0.41812(13) 0.0586(8) Uani 1 1 d .
C83 C 0.5795(3) 0.59550(16) 0.54793(18) 0.0814(10) Uani 1 1 d .
H83A H 0.5482 0.5572 0.5439 0.122 Uiso 1 1 calc R
H83B H 0.5475 0.6262 0.5640 0.122 Uiso 1 1 calc R
H83C H 0.6377 0.5907 0.5766 0.122 Uiso 1 1 calc R
C84 C 0.6678(2) 0.75011(18) 0.40976(17) 0.0825(11) Uani 1 1 d .
H84A H 0.6336 0.7817 0.4224 0.124 Uiso 1 1 calc R
H84B H 0.6658 0.7557 0.3661 0.124 Uiso 1 1 calc R
H84C H 0.7283 0.7524 0.4354 0.124 Uiso 1 1 calc R

loop_
_atom_site_aniso_label
_atom_site_aniso_U_11
_atom_site_aniso_U_22
_atom_site_aniso_U_33
_atom_site_aniso_U_23
_atom_site_aniso_U_13
_atom_site_aniso_U_12
N1 0.0467(13) 0.0397(11) 0.0612(14) -0.0056(10) 0.0253(11) -0.0022(10)
N2 0.0477(12) 0.0375(11) 0.0549(13) -0.0031(10) 0.0231(10) -0.0026(9)
N3 0.0523(13) 0.0389(11) 0.0481(12) -0.0028(10) 0.0010(10) 0.0046(10)
N4 0.0563(14) 0.0396(12) 0.0477(12) -0.0044(10) 0.0016(10) -0.0004(10)
N5 0.0463(13) 0.0495(13) 0.0589(14) 0.0138(11) -0.0013(11) -0.0069(10)
N6 0.0392(12) 0.0489(12) 0.0532(13) 0.0050(11) 0.0063(10) -0.0056(10)
N7 0.0430(12) 0.0569(13) 0.0437(12) -0.0078(11) 0.0070(10) 0.0072(10)
N8 0.0430(12) 0.0533(13) 0.0460(12) -0.0077(11) 0.0077(10) 0.0018(10)
C1 0.0648(19) 0.0442(15) 0.076(2) -0.0002(14) 0.0359(16) -0.0049(14)
C2 0.0426(14) 0.0385(13) 0.0461(14) -0.0002(11) 0.0107(11) 0.0023(11)
C3 0.0420(14) 0.0383(13) 0.0452(14) -0.0024(11) 0.0112(11) 0.0005(11)
C4 0.0422(14) 0.0430(14) 0.0437(14) -0.0044(12) 0.0102(11) 0.0015(11)
C5 0.0657(19) 0.0496(16) 0.080(2) -0.0135(15) 0.0399(17) -0.0058(14)
C6 0.0435(14) 0.0335(12) 0.0508(15) -0.0016(11) 0.0217(12) -0.0014(11)
C7 0.0535(16) 0.0406(13) 0.0525(16) 0.0001(12) 0.0199(13) -0.0076(12)
C8 0.080(2) 0.0465(15) 0.0591(18) -0.0091(14) 0.0365(16) -0.0092(15)
C9 0.074(2) 0.0419(15) 0.087(2) 0.0028(16) 0.0478(19) 0.0095(14)
C10 0.0519(17) 0.0532(16) 0.076(2) 0.0133(16) 0.0273(15) 0.0090(14)
C11 0.0494(16) 0.0486(15) 0.0514(15) 0.0051(13) 0.0170(13) 0.0016(12)
C12 0.064(2) 0.083(2) 0.0578(18) -0.0038(17) 0.0092(15) -0.0115(17)
C13 0.066(2) 0.101(3) 0.0554(18) 0.0000(18) 0.0107(15) 0.0006(19)
C14 0.0545(17) 0.0393(13) 0.0624(17) -0.0121(13) 0.0284(14) -0.0034(12)
C15 0.075(2) 0.0431(14) 0.0600(18) -0.0083(14) 0.0334(16) -0.0025(14)
C16 0.102(3) 0.0545(18) 0.082(2) -0.0013(17) 0.052(2) -0.0039(19)
C17 0.107(3) 0.064(2) 0.119(3) -0.009(2) 0.073(3) -0.019(2)
C18 0.057(2) 0.070(2) 0.133(3) -0.031(2) 0.050(2) -0.0175(18)
C19 0.0504(17) 0.0562(17) 0.085(2) -0.0209(16) 0.0291(16) -0.0023(14)
C20 0.080(2) 0.065(2) 0.0626(19) 0.0078(16) 0.0130(17) 0.0052(17)
C21 0.058(2) 0.079(2) 0.106(3) -0.020(2) 0.0092(19) 0.0050(17)
C22 0.0636(19) 0.0520(16) 0.0611(18) -0.0059(15) -0.0051(15) 0.0035(14)
C23 0.0451(15) 0.0426(14) 0.0464(14) -0.0032(12) 0.0082(12) 0.0016(11)
C24 0.0447(14) 0.0379(13) 0.0459(14) -0.0012(11) 0.0121(11) 0.0026(11)
C25 0.0448(15) 0.0403(13) 0.0454(14) 0.0020(12) 0.0102(11) 0.0013(11)
C26 0.068(2) 0.0417(15) 0.0586(18) 0.0011(13) -0.0025(15) 0.0062(13)
C27 0.0483(15) 0.0395(13) 0.0466(15) -0.0035(12) 0.0028(12) 0.0045(11)
C28 0.0494(16) 0.0485(15) 0.0530(16) -0.0060(13) 0.0050(13) 0.0040(13)
C29 0.069(2) 0.0507(16) 0.0571(17) 0.0051(14) 0.0088(15) 0.0034(15)
C30 0.074(2) 0.0501(17) 0.069(2) 0.0035(16) 0.0028(17) 0.0145(16)
C31 0.061(2) 0.0627(19) 0.073(2) -0.0089(17) 0.0094(16) 0.0219(16)
C32 0.0549(17) 0.0546(16) 0.0587(17) -0.0063(14) 0.0111(14) 0.0067(14)
C33 0.064(2) 0.072(2) 0.068(2) -0.0028(17) 0.0202(16) 0.0073(16)
C34 0.078(2) 0.101(3) 0.082(2) 0.009(2) 0.033(2) 0.019(2)
C35 0.0557(17) 0.0361(13) 0.0501(15) 0.0000(12) 0.0024(13) 0.0002(12)
C36 0.070(2) 0.0430(15) 0.0538(17) -0.0011(13) 0.0088(14) 0.0049(14)
C37 0.100(3) 0.0600(19) 0.0562(19) -0.0110(16) 0.0097(18) 0.0101(18)
C38 0.087(3) 0.071(2) 0.081(3) -0.025(2) -0.012(2) -0.0038(19)
C39 0.060(2) 0.073(2) 0.089(3) -0.014(2) -0.0091(19) -0.0082(17)
C40 0.0566(19) 0.0507(16) 0.0687(19) -0.0032(15) 0.0044(15) -0.0002(14)
C41 0.078(2) 0.074(2) 0.072(2) 0.0056(18) 0.0274(18) 0.0072(18)
C42 0.062(2) 0.094(3) 0.088(2) 0.003(2) 0.0237(19) 0.0010(19)
C43 0.0513(17) 0.0613(17) 0.0566(17) 0.0084(14) 0.0100(13) -0.0110(14)
C44 0.0419(14) 0.0437(14) 0.0454(14) 0.0012(12) 0.0099(11) -0.0008(11)
C45 0.0371(13) 0.0420(13) 0.0396(13) -0.0019(11) 0.0092(10) 0.0013(11)
C46 0.0428(14) 0.0409(13) 0.0388(13) 0.0017(11) 0.0105(11) 0.0021(11)
C47 0.0540(17) 0.0636(17) 0.0481(15) 0.0089(14) 0.0103(13) -0.0108(14)
C48 0.0414(14) 0.0489(15) 0.0485(15) 0.0061(13) 0.0065(12) -0.0049(12)
C49 0.0655(19) 0.0490(16) 0.0479(15) 0.0051(13) 0.0080(13) -0.0017(14)
C50 0.087(2) 0.0496(17) 0.066(2) 0.0021(16) 0.0023(17) 0.0074(16)
C51 0.105(3) 0.0554(19) 0.058(2) 0.0143(16) -0.0007(18) 0.0003(19)
C52 0.080(2) 0.075(2) 0.0450(16) 0.0035(16) 0.0093(15) -0.0143(18)
C53 0.0487(16) 0.0589(17) 0.0552(17) 0.0003(14) 0.0097(13) -0.0065(13)
C54 0.098(3) 0.063(2) 0.068(2) -0.0001(17) 0.0293(19) 0.0054(18)
C55 0.064(2) 0.086(2) 0.083(2) -0.010(2) 0.0206(18) 0.0028(18)
C56 0.0430(14) 0.0469(14) 0.0408(13) 0.0020(12) 0.0097(11) -0.0060(12)
C57 0.0587(18) 0.0518(16) 0.0471(15) 0.0007(13) 0.0098(13) -0.0037(14)
C58 0.082(2) 0.0545(17) 0.0598(19) -0.0031(15) 0.0105(16) -0.0207(17)
C59 0.071(2) 0.085(2) 0.0616(19) 0.0012(18) 0.0132(17) -0.035(2)
C60 0.0453(17) 0.090(2) 0.070(2) 0.0037(18) 0.0192(15) -0.0089(16)
C61 0.0509(17) 0.0599(17) 0.0550(16) 0.0013(14) 0.0155(13) -0.0041(14)
C62 0.077(2) 0.0603(19) 0.084(2) -0.0074(18) 0.0154(18) 0.0106(17)
C63 0.072(2) 0.072(2) 0.124(3) -0.004(2) 0.036(2) 0.0091(18)
C64 0.0543(17) 0.077(2) 0.0460(15) -0.0138(15) 0.0081(13) 0.0159(15)
C65 0.0403(14) 0.0465(14) 0.0393(13) 0.0008(11) 0.0085(11) 0.0014(11)
C66 0.0363(13) 0.0465(14) 0.0378(13) 0.0010(11) 0.0092(10) 0.0010(11)
C67 0.0366(13) 0.0460(14) 0.0426(14) -0.0003(11) 0.0129(11) -0.0005(11)
C68 0.0460(16) 0.0582(16) 0.0536(16) -0.0100(14) 0.0124(13) 0.0076(13)
C69 0.0385(14) 0.0509(15) 0.0392(13) -0.0010(12) 0.0081(11) 0.0075(12)
C70 0.0468(15) 0.0504(15) 0.0436(14) -0.0032(12) 0.0077(12) -0.0004(12)
C71 0.0547(18) 0.0468(15) 0.0594(17) -0.0055(13) 0.0079(14) 0.0048(13)
C72 0.0416(16) 0.0675(19) 0.073(2) -0.0066(16) 0.0125(14) 0.0122(14)
C73 0.0402(16) 0.0680(19) 0.0709(19) 0.0047(16) 0.0156(14) 0.0000(14)
C74 0.0467(16) 0.0521(16) 0.0575(16) 0.0037(13) 0.0109(13) 0.0020(13)
C75 0.070(2) 0.0601(18) 0.069(2) 0.0018(16) 0.0221(16) -0.0074(16)
C76 0.073(2) 0.0520(18) 0.132(3) 0.018(2) 0.029(2) -0.0001(16)
C77 0.0358(14) 0.0612(17) 0.0457(14) -0.0100(13) 0.0073(11) 0.0045(12)
C78 0.0468(16) 0.0617(18) 0.0641(18) -0.0147(15) 0.0139(14) -0.0002(14)
C79 0.058(2) 0.076(2) 0.089(3) -0.033(2) 0.0127(18) -0.0098(16)
C80 0.068(2) 0.119(3) 0.071(2) -0.042(2) 0.0050(19) 0.002(2)
C81 0.064(2) 0.126(3) 0.0455(18) -0.009(2) 0.0085(15) 0.019(2)
C82 0.0471(16) 0.080(2) 0.0466(16) 0.0023(15) 0.0103(13) 0.0119(15)
C83 0.093(3) 0.065(2) 0.094(3) 0.0019(19) 0.038(2) -0.0087(19)
C84 0.075(2) 0.103(3) 0.075(2) 0.026(2) 0.0293(19) 0.018(2)

loop_
_atom_type_symbol
_atom_type_description
_atom_type_scat_dispersion_real
_atom_type_scat_dispersion_imag
_atom_type_scat_source
C C 0.0033 0.0016 'International Tables Vol C Tables 4.2.6.8 and 6.1.1.4'
H H 0.0000 0.0000 'International Tables Vol C Tables 4.2.6.8 and 6.1.1.4'
N N 0.0061 0.0033 'International Tables Vol C Tables 4.2.6.8 and 6.1.1.4'

loop_
_geom_angle_atom_site_label_1
_geom_angle_atom_site_label_2
_geom_angle_atom_site_label_3
_geom_angle
C2 N1 C6 125.4(2)
C2 N1 H1 117.3
C6 N1 H1 117.3
C4 N2 C14 121.9(2)
C23 N3 C27 126.9(2)
C23 N3 H3 116.6
C27 N3 H3 116.6
C25 N4 C35 122.3(2)
C44 N5 C48 125.5(2)
C44 N5 H5 117.3
C48 N5 H5 117.3
C46 N6 C56 126.5(2)
C65 N7 C69 126.8(2)
C65 N7 H7 116.6
C69 N7 H7 116.6
C67 N8 C77 123.1(2)
C2 C1 H1A 109.5
C2 C1 H1B 109.5
H1A C1 H1B 109.5
C2 C1 H1C 109.5
H1A C1 H1C 109.5
H1B C1 H1C 109.5
N1 C2 C3 122.6(2)
N1 C2 C1 116.5(2)
C3 C2 C1 120.9(2)
C2 C3 C4 122.2(2)
C2 C3 C24 119.1(2)
C4 C3 C24 118.5(2)
N2 C4 C3 121.4(2)
N2 C4 C5 121.3(2)
C3 C4 C5 117.4(2)
C4 C5 H5A 109.5
C4 C5 H5B 109.5
H5A C5 H5B 109.5
C4 C5 H5C 109.5
H5A C5 H5C 109.5
H5B C5 H5C 109.5
C7 C6 C11 121.2(2)
C7 C6 N1 118.9(2)
C11 C6 N1 119.9(2)
C6 C7 C8 117.9(3)
C6 C7 C12 121.0(3)
C8 C7 C12 121.1(3)
C9 C8 C7 121.0(3)
C9 C8 H8 119.5
C7 C8 H8 119.5
C8 C9 C10 120.5(3)
C8 C9 H9 119.7
C10 C9 H9 119.7
C9 C10 C11 120.7(3)
C9 C10 H10 119.6
C11 C10 H10 119.6
C10 C11 C6 118.6(3)
C10 C11 C13 120.0(3)
C6 C11 C13 121.3(3)
C7 C12 H12A 109.5
C7 C12 H12B 109.5
H12A C12 H12B 109.5
C7 C12 H12C 109.5
H12A C12 H12C 109.5
H12B C12 H12C 109.5
C11 C13 H13A 109.5
C11 C13 H13B 109.5
H13A C13 H13B 109.5
C11 C13 H13C 109.5
H13A C13 H13C 109.5
H13B C13 H13C 109.5
C19 C14 C15 120.9(3)
C19 C14 N2 120.8(3)
C15 C14 N2 118.2(3)
C16 C15 C14 119.1(3)
C16 C15 C20 120.7(3)
C14 C15 C20 120.2(3)
C17 C16 C15 120.7(4)
C17 C16 H16 119.6
C15 C16 H16 119.6
C16 C17 C18 120.5(3)
C16 C17 H17 119.7
C18 C17 H17 119.7
C17 C18 C19 121.4(3)
C17 C18 H18 119.3
C19 C18 H18 119.3
C14 C19 C18 117.4(3)
C14 C19 C21 121.1(3)
C18 C19 C21 121.5(3)
C15 C20 H20A 109.5
C15 C20 H20B 109.5
H20A C20 H20B 109.5
C15 C20 H20C 109.5
H20A C20 H20C 109.5
H20B C20 H20C 109.5
C19 C21 H21A 109.5
C19 C21 H21B 109.5
H21A C21 H21B 109.5
C19 C21 H21C 109.5
H21A C21 H21C 109.5
H21B C21 H21C 109.5
C23 C22 H22A 109.5
C23 C22 H22B 109.5
H22A C22 H22B 109.5
C23 C22 H22C 109.5
H22A C22 H22C 109.5
H22B C22 H22C 109.5
N3 C23 C24 121.2(2)
N3 C23 C22 117.1(2)
C24 C23 C22 121.6(2)
C23 C24 C25 122.6(2)
C23 C24 C3 119.5(2)
C25 C24 C3 117.8(2)
N4 C25 C24 120.2(2)
N4 C25 C26 120.6(2)
C24 C25 C26 119.2(2)
C25 C26 H26A 109.5
C25 C26 H26B 109.5
H26A C26 H26B 109.5
C25 C26 H26C 109.5
H26A C26 H26C 109.5
H26B C26 H26C 109.5
C28 C27 C32 121.3(2)
C28 C27 N3 119.6(2)
C32 C27 N3 118.9(3)
C27 C28 C29 118.3(3)
C27 C28 C33 121.7(3)
C29 C28 C33 120.0(3)
C30 C29 C28 121.0(3)
C30 C29 H29 119.5
C28 C29 H29 119.5
C31 C30 C29 120.0(3)
C31 C30 H30 120.0
C29 C30 H30 120.0
C30 C31 C32 121.5(3)
C30 C31 H31 119.3
C32 C31 H31 119.3
C27 C32 C31 117.9(3)
C27 C32 C34 121.4(3)
C31 C32 C34 120.8(3)
C28 C33 H33A 109.5
C28 C33 H33B 109.5
H33A C33 H33B 109.5
C28 C33 H33C 109.5
H33A C33 H33C 109.5
H33B C33 H33C 109.5
C32 C34 H34A 109.5
C32 C34 H34B 109.5
H34A C34 H34B 109.5
C32 C34 H34C 109.5
H34A C34 H34C 109.5
H34B C34 H34C 109.5
C36 C35 C40 121.0(3)
C36 C35 N4 118.2(3)
C40 C35 N4 120.6(3)
C35 C36 C37 118.4(3)
C35 C36 C41 120.3(3)
C37 C36 C41 121.3(3)
C38 C37 C36 121.0(3)
C38 C37 H37 119.5
C36 C37 H37 119.5
C39 C38 C37 119.8(3)
C39 C38 H38 120.1
C37 C38 H38 120.1
C38 C39 C40 121.7(4)
C38 C39 H39 119.2
C40 C39 H39 119.2
C39 C40 C35 118.0(3)
C39 C40 C42 121.1(3)
C35 C40 C42 120.9(3)
C36 C41 H41A 109.5
C36 C41 H41B 109.5
H41A C41 H41B 109.5
C36 C41 H41C 109.5
H41A C41 H41C 109.5
H41B C41 H41C 109.5
C40 C42 H42A 109.5
C40 C42 H42B 109.5
H42A C42 H42B 109.5
C40 C42 H42C 109.5
H42A C42 H42C 109.5
H42B C42 H42C 109.5
C44 C43 H43A 109.5
C44 C43 H43B 109.5
H43A C43 H43B 109.5
C44 C43 H43C 109.5
H43A C43 H43C 109.5
H43B C43 H43C 109.5
N5 C44 C45 121.3(2)
N5 C44 C43 117.9(2)
C45 C44 C43 120.8(2)
C44 C45 C46 122.2(2)
C44 C45 C66 119.4(2)
C46 C45 C66 118.4(2)
N6 C46 C45 120.6(2)
N6 C46 C47 120.4(2)
C45 C46 C47 119.0(2)
C46 C47 H47A 109.5
C46 C47 H47B 109.5
H47A C47 H47B 109.5
C46 C47 H47C 109.5
H47A C47 H47C 109.5
H47B C47 H47C 109.5
C53 C48 C49 121.2(2)
C53 C48 N5 120.0(3)
C49 C48 N5 118.5(2)
C50 C49 C48 118.3(3)
C50 C49 C54 120.5(3)
C48 C49 C54 121.2(3)
C51 C50 C49 121.7(3)
C51 C50 H50 119.1
C49 C50 H50 119.1
C50 C51 C52 119.8(3)
C50 C51 H51 120.1
C52 C51 H51 120.1
C51 C52 C53 121.0(3)
C51 C52 H52 119.5
C53 C52 H52 119.5
C48 C53 C52 117.9(3)
C48 C53 C55 121.0(3)
C52 C53 C55 121.0(3)
C49 C54 H54A 109.5
C49 C54 H54B 109.5
H54A C54 H54B 109.5
C49 C54 H54C 109.5
H54A C54 H54C 109.5
H54B C54 H54C 109.5
C53 C55 H55A 109.5
C53 C55 H55B 109.5
H55A C55 H55B 109.5
C53 C55 H55C 109.5
H55A C55 H55C 109.5
H55B C55 H55C 109.5
C57 C56 C61 120.4(2)
C57 C56 N6 121.5(2)
C61 C56 N6 117.5(2)
C56 C57 C58 118.5(3)
C56 C57 C62 121.9(3)
C58 C57 C62 119.5(3)
C59 C58 C57 121.3(3)
C59 C58 H58 119.3
C57 C58 H58 119.3
C58 C59 C60 119.9(3)
C58 C59 H59 120.0
C60 C59 H59 120.0
C59 C60 C61 121.3(3)
C59 C60 H60 119.3
C61 C60 H60 119.3
C60 C61 C56 118.5(3)
C60 C61 C63 121.0(3)
C56 C61 C63 120.5(3)
C57 C62 H62A 109.5
C57 C62 H62B 109.5
H62A C62 H62B 109.5
C57 C62 H62C 109.5
H62A C62 H62C 109.5
H62B C62 H62C 109.5
C61 C63 H63A 109.5
C61 C63 H63B 109.5
H63A C63 H63B 109.5
C61 C63 H63C 109.5
H63A C63 H63C 109.5
H63B C63 H63C 109.5
C65 C64 H64A 109.5
C65 C64 H64B 109.5
H64A C64 H64B 109.5
C65 C64 H64C 109.5
H64A C64 H64C 109.5
H64B C64 H64C 109.5
N7 C65 C66 121.6(2)
N7 C65 C64 118.7(2)
C66 C65 C64 119.7(2)
C65 C66 C67 122.9(2)
C65 C66 C45 118.5(2)
C67 C66 C45 118.6(2)
N8 C67 C66 120.6(2)
N8 C67 C68 120.1(2)
C66 C67 C68 119.3(2)
C67 C68 H68A 109.5
C67 C68 H68B 109.5
H68A C68 H68B 109.5
C67 C68 H68C 109.5
H68A C68 H68C 109.5
H68B C68 H68C 109.5
C70 C69 C74 120.5(2)
C70 C69 N7 121.4(2)
C74 C69 N7 117.9(2)
C69 C70 C71 118.1(3)
C69 C70 C75 122.0(3)
C71 C70 C75 119.9(3)
C72 C71 C70 121.9(3)
C72 C71 H71 119.1
C70 C71 H71 119.1
C71 C72 C73 119.7(3)
C71 C72 H72 120.2
C73 C72 H72 120.2
C72 C73 C74 120.7(3)
C72 C73 H73 119.6
C74 C73 H73 119.6
C73 C74 C69 119.1(3)
C73 C74 C76 120.1(3)
C69 C74 C76 120.7(3)
C70 C75 H75A 109.5
C70 C75 H75B 109.5
H75A C75 H75B 109.5
C70 C75 H75C 109.5
H75A C75 H75C 109.5
H75B C75 H75C 109.5
C74 C76 H76A 109.5
C74 C76 H76B 109.5
H76A C76 H76B 109.5
C74 C76 H76C 109.5
H76A C76 H76C 109.5
H76B C76 H76C 109.5
C82 C77 C78 120.7(3)
C82 C77 N8 119.7(3)
C78 C77 N8 119.5(2)
C79 C78 C77 118.5(3)
C79 C78 C83 120.8(3)
C77 C78 C83 120.8(3)
C80 C79 C78 121.7(4)
C80 C79 H79 119.1
C78 C79 H79 119.1
C79 C80 C81 120.2(3)
C79 C80 H80 119.9
C81 C80 H80 119.9
C80 C81 C82 120.8(3)
C80 C81 H81 119.6
C82 C81 H81 119.6
C77 C82 C81 118.1(3)
C77 C82 C84 120.4(3)
C81 C82 C84 121.4(3)
C78 C83 H83A 109.5
C78 C83 H83B 109.5
H83A C83 H83B 109.5
C78 C83 H83C 109.5
H83A C83 H83C 109.5
H83B C83 H83C 109.5
C82 C84 H84A 109.5
C82 C84 H84B 109.5
H84A C84 H84B 109.5
C82 C84 H84C 109.5
H84A C84 H84C 109.5
H84B C84 H84C 109.5

loop_
_geom_bond_atom_site_label_1
_geom_bond_atom_site_label_2
_geom_bond_distance
N1 C2 1.349(3)
N1 C6 1.420(3)
N1 H1 0.8700
N2 C4 1.309(3)
N2 C14 1.417(3)
N3 C23 1.344(3)
N3 C27 1.427(3)
N3 H3 0.8700
N4 C25 1.316(3)
N4 C35 1.420(3)
N5 C44 1.333(3)
N5 C48 1.421(3)
N5 H5 0.8700
N6 C46 1.328(3)
N6 C56 1.417(3)
N7 C65 1.342(3)
N7 C69 1.419(3)
N7 H7 0.8700
N8 C67 1.327(3)
N8 C77 1.426(3)
C1 C2 1.506(4)
C1 H1A 0.9700
C1 H1B 0.9700
C1 H1C 0.9700
C2 C3 1.386(3)
C3 C4 1.443(4)
C3 C24 1.502(3)
C4 C5 1.510(4)
C5 H5A 0.9700
C5 H5B 0.9700
C5 H5C 0.9700
C6 C7 1.399(4)
C6 C11 1.401(4)
C7 C8 1.399(4)
C7 C12 1.497(4)
C8 C9 1.372(4)
C8 H8 0.9400
C9 C10 1.374(4)
C9 H9 0.9400
C10 C11 1.388(4)
C10 H10 0.9400
C11 C13 1.512(4)
C12 H12A 0.9700
C12 H12B 0.9700
C12 H12C 0.9700
C13 H13A 0.9700
C13 H13B 0.9700
C13 H13C 0.9700
C14 C19 1.400(4)
C14 C15 1.403(4)
C15 C16 1.390(4)
C15 C20 1.507(4)
C16 C17 1.365(6)
C16 H16 0.9400
C17 C18 1.369(6)
C17 H17 0.9400
C18 C19 1.412(5)
C18 H18 0.9400
C19 C21 1.495(5)
C20 H20A 0.9700
C20 H20B 0.9700
C20 H20C 0.9700
C21 H21A 0.9700
C21 H21B 0.9700
C21 H21C 0.9700
C22 C23 1.499(4)
C22 H22A 0.9700
C22 H22B 0.9700
C22 H22C 0.9700
C23 C24 1.395(3)
C24 C25 1.442(3)
C25 C26 1.507(4)
C26 H26A 0.9700
C26 H26B 0.9700
C26 H26C 0.9700
C27 C28 1.389(4)
C27 C32 1.395(4)
C28 C29 1.399(4)
C28 C33 1.500(4)
C29 C30 1.372(4)
C29 H29 0.9400
C30 C31 1.360(5)
C30 H30 0.9400
C31 C32 1.402(4)
C31 H31 0.9400
C32 C34 1.509(5)
C33 H33A 0.9700
C33 H33B 0.9700
C33 H33C 0.9700
C34 H34A 0.9700
C34 H34B 0.9700
C34 H34C 0.9700
C35 C36 1.395(4)
C35 C40 1.400(4)
C36 C37 1.396(4)
C36 C41 1.506(5)
C37 C38 1.373(5)
C37 H37 0.9400
C38 C39 1.367(5)
C38 H38 0.9400
C39 C40 1.393(4)
C39 H39 0.9400
C40 C42 1.500(5)
C41 H41A 0.9700
C41 H41B 0.9700
C41 H41C 0.9700
C42 H42A 0.9700
C42 H42B 0.9700
C42 H42C 0.9700
C43 C44 1.504(4)
C43 H43A 0.9700
C43 H43B 0.9700
C43 H43C 0.9700
C44 C45 1.412(3)
C45 C46 1.425(3)
C45 C66 1.507(3)
C46 C47 1.506(4)
C47 H47A 0.9700
C47 H47B 0.9700
C47 H47C 0.9700
C48 C53 1.392(4)
C48 C49 1.402(4)
C49 C50 1.378(4)
C49 C54 1.493(4)
C50 C51 1.367(5)
C50 H50 0.9400
C51 C52 1.376(5)
C51 H51 0.9400
C52 C53 1.401(4)
C52 H52 0.9400
C53 C55 1.507(4)
C54 H54A 0.9700
C54 H54B 0.9700
C54 H54C 0.9700
C55 H55A 0.9700
C55 H55B 0.9700
C55 H55C 0.9700
C56 C57 1.393(4)
C56 C61 1.407(4)
C57 C58 1.398(4)
C57 C62 1.501(4)
C58 C59 1.367(5)
C58 H58 0.9400
C59 C60 1.368(5)
C59 H59 0.9400
C60 C61 1.390(4)
C60 H60 0.9400
C61 C63 1.506(4)
C62 H62A 0.9700
C62 H62B 0.9700
C62 H62C 0.9700
C63 H63A 0.9700
C63 H63B 0.9700
C63 H63C 0.9700
C64 C65 1.500(4)
C64 H64A 0.9700
C64 H64B 0.9700
C64 H64C 0.9700
C65 C66 1.403(3)
C66 C67 1.427(3)
C67 C68 1.498(3)
C68 H68A 0.9700
C68 H68B 0.9700
C68 H68C 0.9700
C69 C70 1.393(4)
C69 C74 1.397(4)
C70 C71 1.398(4)
C70 C75 1.502(4)
C71 C72 1.360(4)
C71 H71 0.9400
C72 C73 1.379(4)
C72 H72 0.9400
C73 C74 1.387(4)
C73 H73 0.9400
C74 C76 1.509(4)
C75 H75A 0.9700
C75 H75B 0.9700
C75 H75C 0.9700
C76 H76A 0.9700
C76 H76B 0.9700
C76 H76C 0.9700
C77 C82 1.397(4)
C77 C78 1.402(4)
C78 C79 1.388(4)
C78 C83 1.503(5)
C79 C80 1.349(6)
C79 H79 0.9400
C80 C81 1.381(6)
C80 H80 0.9400
C81 C82 1.401(5)
C81 H81 0.9400
C82 C84 1.496(5)
C83 H83A 0.9700
C83 H83B 0.9700
C83 H83C 0.9700
C84 H84A 0.9700
C84 H84B 0.9700
C84 H84C 0.9700

loop_
_geom_torsion_atom_site_label_1
_geom_torsion_atom_site_label_2
_geom_torsion_atom_site_label_3
_geom_torsion_atom_site_label_4
_geom_torsion
C6 N1 C2 C3 168.5(2)
C6 N1 C2 C1 -12.6(4)
N1 C2 C3 C4 -1.9(4)
C1 C2 C3 C4 179.3(2)
N1 C2 C3 C24 -177.4(2)
C1 C2 C3 C24 3.7(4)
C14 N2 C4 C3 -174.6(2)
C14 N2 C4 C5 4.2(4)
C2 C3 C4 N2 2.9(4)
C24 C3 C4 N2 178.4(2)
C2 C3 C4 C5 -176.0(2)
C24 C3 C4 C5 -0.4(3)
C2 N1 C6 C7 107.0(3)
C2 N1 C6 C11 -74.0(3)
C11 C6 C7 C8 0.0(4)
N1 C6 C7 C8 178.9(2)
C11 C6 C7 C12 -179.3(3)
N1 C6 C7 C12 -0.4(4)
C6 C7 C8 C9 1.7(4)
C12 C7 C8 C9 -179.0(3)
C7 C8 C9 C10 -1.8(4)
C8 C9 C10 C11 0.2(4)
C9 C10 C11 C6 1.4(4)
C9 C10 C11 C13 -177.3(3)
C7 C6 C11 C10 -1.5(4)
N1 C6 C11 C10 179.6(2)
C7 C6 C11 C13 177.2(3)
N1 C6 C11 C13 -1.7(4)
C4 N2 C14 C19 -87.9(3)
C4 N2 C14 C15 97.4(3)
C19 C14 C15 C16 0.3(4)
N2 C14 C15 C16 175.0(2)
C19 C14 C15 C20 179.1(3)
N2 C14 C15 C20 -6.2(4)
C14 C15 C16 C17 0.3(5)
C20 C15 C16 C17 -178.5(3)
C15 C16 C17 C18 0.2(5)
C16 C17 C18 C19 -1.2(5)
C15 C14 C19 C18 -1.3(4)
N2 C14 C19 C18 -175.9(2)
C15 C14 C19 C21 178.3(3)
N2 C14 C19 C21 3.7(4)
C17 C18 C19 C14 1.8(5)
C17 C18 C19 C21 -177.8(3)
C27 N3 C23 C24 -178.4(3)
C27 N3 C23 C22 3.7(4)
N3 C23 C24 C25 -1.2(4)
C22 C23 C24 C25 176.6(3)
N3 C23 C24 C3 -178.4(2)
C22 C23 C24 C3 -0.5(4)
C2 C3 C24 C23 -92.1(3)
C4 C3 C24 C23 92.2(3)
C2 C3 C24 C25 90.7(3)
C4 C3 C24 C25 -85.0(3)
C35 N4 C25 C24 -177.2(3)
C35 N4 C25 C26 2.2(4)
C23 C24 C25 N4 1.4(4)
C3 C24 C25 N4 178.6(2)
C23 C24 C25 C26 -177.9(3)
C3 C24 C25 C26 -0.8(4)
C23 N3 C27 C28 82.0(4)
C23 N3 C27 C32 -102.6(3)
C32 C27 C28 C29 -0.9(4)
N3 C27 C28 C29 174.3(2)
C32 C27 C28 C33 179.9(3)
N3 C27 C28 C33 -4.9(4)
C27 C28 C29 C30 0.1(4)
C33 C28 C29 C30 179.2(3)
C28 C29 C30 C31 0.1(5)
C29 C30 C31 C32 0.5(5)
C28 C27 C32 C31 1.5(4)
N3 C27 C32 C31 -173.7(2)
C28 C27 C32 C34 -178.2(3)
N3 C27 C32 C34 6.5(4)
C30 C31 C32 C27 -1.3(5)
C30 C31 C32 C34 178.4(3)
C25 N4 C35 C36 100.8(3)
C25 N4 C35 C40 -84.2(3)
C40 C35 C36 C37 1.7(4)
N4 C35 C36 C37 176.8(2)
C40 C35 C36 C41 -178.0(3)
N4 C35 C36 C41 -3.0(4)
C35 C36 C37 C38 -0.5(5)
C41 C36 C37 C38 179.2(3)
C36 C37 C38 C39 -0.3(5)
C37 C38 C39 C40 0.0(6)
C38 C39 C40 C35 1.2(5)
C38 C39 C40 C42 -178.9(3)
C36 C35 C40 C39 -2.0(4)
N4 C35 C40 C39 -177.0(3)
C36 C35 C40 C42 178.1(3)
N4 C35 C40 C42 3.1(4)
C48 N5 C44 C45 -169.6(3)
C48 N5 C44 C43 10.6(4)
N5 C44 C45 C46 2.3(4)
C43 C44 C45 C46 -177.9(2)
N5 C44 C45 C66 -179.0(2)
C43 C44 C45 C66 0.8(4)
C56 N6 C46 C45 -177.2(2)
C56 N6 C46 C47 6.1(4)
C44 C45 C46 N6 -4.3(4)
C66 C45 C46 N6 176.9(2)
C44 C45 C46 C47 172.4(2)
C66 C45 C46 C47 -6.4(4)
C44 N5 C48 C53 -100.4(3)
C44 N5 C48 C49 85.0(4)
C53 C48 C49 C50 0.6(4)
N5 C48 C49 C50 175.1(3)
C53 C48 C49 C54 -179.6(3)
N5 C48 C49 C54 -5.1(4)
C48 C49 C50 C51 0.4(5)
C54 C49 C50 C51 -179.4(3)
C49 C50 C51 C52 -0.1(6)
C50 C51 C52 C53 -1.2(5)
C49 C48 C53 C52 -1.9(4)
N5 C48 C53 C52 -176.3(3)
C49 C48 C53 C55 177.8(3)
N5 C48 C53 C55 3.3(4)
C51 C52 C53 C48 2.2(5)
C51 C52 C53 C55 -177.5(3)
C46 N6 C56 C57 70.8(4)
C46 N6 C56 C61 -117.8(3)
C61 C56 C57 C58 0.9(4)
N6 C56 C57 C58 172.0(2)
C61 C56 C57 C62 -177.5(3)
N6 C56 C57 C62 -6.3(4)
C56 C57 C58 C59 -1.0(4)
C62 C57 C58 C59 177.5(3)
C57 C58 C59 C60 0.6(5)
C58 C59 C60 C61 -0.3(5)
C59 C60 C61 C56 0.2(5)
C59 C60 C61 C63 -178.7(3)
C57 C56 C61 C60 -0.6(4)
N6 C56 C61 C60 -172.1(3)
C57 C56 C61 C63 178.4(3)
N6 C56 C61 C63 6.9(4)
C69 N7 C65 C66 171.4(2)
C69 N7 C65 C64 -7.1(4)
N7 C65 C66 C67 -3.0(4)
C64 C65 C66 C67 175.5(2)
N7 C65 C66 C45 177.5(2)
C64 C65 C66 C45 -3.9(4)
C44 C45 C66 C65 91.9(3)
C46 C45 C66 C65 -89.3(3)
C44 C45 C66 C67 -87.6(3)
C46 C45 C66 C67 91.2(3)
C77 N8 C67 C66 -177.0(2)
C77 N8 C67 C68 1.4(4)
C65 C66 C67 N8 3.0(4)
C45 C66 C67 N8 -177.5(2)
C65 C66 C67 C68 -175.4(2)
C45 C66 C67 C68 4.1(4)
C65 N7 C69 C70 75.4(4)
C65 N7 C69 C74 -109.6(3)
C74 C69 C70 C71 1.0(4)
N7 C69 C70 C71 175.8(2)
C74 C69 C70 C75 -177.5(3)
N7 C69 C70 C75 -2.7(4)
C69 C70 C71 C72 0.7(4)
C75 C70 C71 C72 179.3(3)
C70 C71 C72 C73 -1.2(5)
C71 C72 C73 C74 -0.1(5)
C72 C73 C74 C69 1.8(4)
C72 C73 C74 C76 -176.3(3)
C70 C69 C74 C73 -2.2(4)
N7 C69 C74 C73 -177.3(2)
C70 C69 C74 C76 175.9(3)
N7 C69 C74 C76 0.8(4)
C67 N8 C77 C82 -96.9(3)
C67 N8 C77 C78 87.7(3)
C82 C77 C78 C79 -0.7(4)
N8 C77 C78 C79 174.6(3)
C82 C77 C78 C83 178.6(3)
N8 C77 C78 C83 -6.1(4)
C77 C78 C79 C80 0.1(5)
C83 C78 C79 C80 -179.2(3)
C78 C79 C80 C81 0.3(6)
C79 C80 C81 C82 -0.1(6)
C78 C77 C82 C81 0.8(4)
N8 C77 C82 C81 -174.5(3)
C78 C77 C82 C84 -179.1(3)
N8 C77 C82 C84 5.6(4)
C80 C81 C82 C77 -0.4(5)
C80 C81 C82 C84 179.5(3)
